data_4106031
loop_
_publ_author_name
'Giovanni Occhipinti'
'Christian Meermann'
'H. Martin Dietrich'
'Rannveig Litlab\/o'
'Florian Auras'
'Karl Wilhelm T\"ornroos'
'C\"acilia Maichle-M\"ossmer'
'Vidar R. Jensen'
'Reiner Anwander'

_publ_contact_author_address
;
;
_publ_contact_author_email wolfgang.scherer@physik.uni-augsburg.de
_publ_contact_author_name
;
  Prof. Dr. W. Scherer, wolfgang.scherer@physik.uni-augsburg.de
;
_publ_section_title
;
 Synthesis and Stability of Homoleptic Metal(III) Tetramethylaluminates
;
_journal_name_full 'Journal of the American Chemical Society'
_journal_page_first 6323
_journal_page_last 6337
_journal_paper_doi 10.1021/ja2001049
_journal_volume 133
_journal_year 2011
_chemical_compound_source 'see text'
_chemical_formula_moiety 'C12 H36 Al3 Ce'
_chemical_formula_sum 'C12 H36 Al3 Ce'
_chemical_formula_weight 401.47
_chemical_name_systematic ?
_space_group_IT_number 14
_symmetry_cell_setting monoclinic
_symmetry_Int_Tables_number 14
_symmetry_space_group_name_Hall '-P 2ybc'
_symmetry_space_group_name_H-M 'P 1 21/c 1'
_atom_sites_solution_hydrogens geom
_atom_sites_solution_primary direct
_atom_sites_solution_secondary difmap
_audit_creation_date 'Mar 14 17:00:14 2010'
_audit_creation_method 'PLATON <TABLE ACC> option'
_audit_update_record
;
;
_cell_angle_alpha 90
_cell_angle_beta 108.531(6)
_cell_angle_gamma 90
_cell_formula_units_Z 8
_cell_length_a 17.8247(13)
_cell_length_b 18.2909(12)
_cell_length_c 13.7888(10)
_cell_measurement_reflns_used 38473
_cell_measurement_temperature 100
_cell_measurement_theta_max 25.46
_cell_measurement_theta_min 3.24
_cell_volume 4262.5(5)
_computing_cell_refinement 'X-Area,   (STOE&Cie, 2006)'
_computing_data_collection 'X-Area,   (STOE&Cie, 2006)'
_computing_data_reduction 'SORTAV,   (Blessing 1995)'
_computing_molecular_graphics 'PLATON    (Spek, 2003)'
_computing_publication_material 'PLATON (Spek, 2003)'
_computing_structure_refinement 'SHELXL-97 (Sheldrick, 1997)'
_computing_structure_solution 'SIR92     (Altomare (1993)'
_diffrn_ambient_temperature 100
_diffrn_detector_area_resol_mean 6.67
_diffrn_measured_fraction_theta_full 0.939
_diffrn_measured_fraction_theta_max 0.939
_diffrn_measurement_device_type 'STOE IPDS II'
_diffrn_measurement_method 'rotation method'
_diffrn_radiation_monochromator 'plane graphite'
_diffrn_radiation_probe x-ray
_diffrn_radiation_source 'sealed X-ray tube'
_diffrn_radiation_type AgK\a
_diffrn_radiation_wavelength 0.56085
_diffrn_reflns_av_R_equivalents 0.0514
_diffrn_reflns_av_sigmaI/netI 0.0589
_diffrn_reflns_limit_h_max 22
_diffrn_reflns_limit_h_min -22
_diffrn_reflns_limit_k_max 22
_diffrn_reflns_limit_k_min -22
_diffrn_reflns_limit_l_max 17
_diffrn_reflns_limit_l_min -17
_diffrn_reflns_number 23613
_diffrn_reflns_reduction_process
;
;
_diffrn_reflns_theta_full 20.52
_diffrn_reflns_theta_max 20.52
_diffrn_reflns_theta_min 3.24
_exptl_absorpt_coefficient_mu 1.190
_exptl_absorpt_correction_T_max 0.837
_exptl_absorpt_correction_T_min 0.755
_exptl_absorpt_correction_type multi-scan
_exptl_absorpt_process_details
;
A multi-scan absorption correction was performed using 'Sortav'
R. H. Blessing Acta Crystallogr. 1995, A51, 33-37.
;
_exptl_crystal_colour colorless
_exptl_crystal_density_diffrn 1.251
_exptl_crystal_density_method 'Not Measured'
_exptl_crystal_description fragment
_exptl_crystal_F_000 1640
_exptl_crystal_size_max 0.25
_exptl_crystal_size_mid 0.20
_exptl_crystal_size_min 0.15
_refine_diff_density_max 1.011
_refine_diff_density_min -0.775
_refine_diff_density_rms 0.112
_refine_ls_extinction_method none
_refine_ls_goodness_of_fit_ref 1.064
_refine_ls_hydrogen_treatment refall
_refine_ls_matrix_type full
_refine_ls_number_parameters 577
_refine_ls_number_reflns 8456
_refine_ls_number_restraints 0
_refine_ls_restrained_S_all 1.064
_refine_ls_R_factor_all 0.0806
_refine_ls_R_factor_gt 0.0472
_refine_ls_shift/su_max 0.002
_refine_ls_shift/su_mean 0.000
_refine_ls_structure_factor_coef Fsqd
_refine_ls_weighting_details
;
'w=1/sigma^2(Fo)^2 + (0.0434*P)^2 where P=(Max(Fo^2,0) + 2*Fc^2)/3'
;
_refine_ls_weighting_scheme sigma
_refine_ls_wR_factor_gt 0.0838
_refine_ls_wR_factor_ref 0.0952
_reflns_number_gt 6036
_reflns_number_total 8456
_reflns_threshold_expression I>2\s(I)
_cod_data_source_file ja2001049_si_005.cif
_cod_data_source_block Compound4a
_cod_original_sg_symbol_H-M 'P 21/c'
_cod_database_code 4106031

loop_
_symmetry_equiv_pos_site_id
_symmetry_equiv_pos_as_xyz
1 x,y,z
2 -x,1/2+y,1/2-z
3 -x,-y,-z
4 x,1/2-y,1/2+z

loop_
_atom_site_aniso_label
_atom_site_aniso_U_11
_atom_site_aniso_U_22
_atom_site_aniso_U_33
_atom_site_aniso_U_23
_atom_site_aniso_U_13
_atom_site_aniso_U_12
Ce1 0.0273(2) 0.0314(2) 0.0252(2) -0.0007(1) 0.0071(1) 0.0001(1)
Al1 0.0370(10) 0.0329(8) 0.0341(10) 0.0027(7) 0.0057(8) -0.0033(8)
Al2 0.0326(9) 0.0426(10) 0.0337(10) -0.0044(8) 0.0084(8) 0.0066(8)
Al3 0.0293(9) 0.0451(10) 0.0280(9) 0.0020(7) 0.0090(7) 0.0012(8)
C1 0.030(3) 0.048(4) 0.027(3) 0.003(3) 0.000(3) -0.006(3)
C2 0.035(4) 0.037(3) 0.040(4) 0.005(3) -0.004(3) 0.003(3)
C3 0.039(4) 0.061(5) 0.061(5) 0.017(4) 0.015(4) 0.005(4)
C4 0.084(7) 0.050(5) 0.071(6) -0.021(5) 0.024(6) -0.001(5)
C5 0.039(4) 0.048(4) 0.032(3) -0.004(3) 0.014(3) -0.002(3)
C6 0.046(4) 0.042(4) 0.036(4) 0.003(3) 0.015(3) 0.001(3)
C7 0.046(4) 0.083(7) 0.058(6) -0.009(5) 0.011(4) 0.017(5)
C8 0.062(6) 0.043(4) 0.060(5) -0.008(4) -0.005(5) -0.001(4)
C9 0.039(4) 0.053(4) 0.030(3) -0.007(3) 0.005(3) 0.000(3)
C10 0.031(3) 0.044(3) 0.029(3) -0.001(3) 0.008(3) -0.003(3)
C11 0.040(4) 0.064(5) 0.043(4) 0.010(4) 0.022(4) 0.006(4)
C12 0.042(4) 0.060(4) 0.057(5) 0.006(4) 0.019(4) 0.002(4)
Ce2 0.0288(2) 0.0297(2) 0.0300(2) 0.0037(1) 0.0097(1) 0.0030(1)
Al4 0.0365(10) 0.0421(9) 0.0337(10) 0.0086(8) 0.0102(8) 0.0061(8)
Al5 0.0410(10) 0.0412(9) 0.0335(10) -0.0053(8) 0.0108(8) -0.0005(8)
Al6 0.0349(10) 0.0310(8) 0.0381(10) 0.0023(8) -0.0011(8) 0.0030(7)
C13 0.046(4) 0.038(3) 0.036(3) 0.000(3) 0.028(3) 0.004(3)
C14 0.039(4) 0.043(4) 0.051(4) 0.015(3) 0.021(3) 0.012(3)
C15 0.074(6) 0.045(4) 0.043(4) 0.012(3) 0.025(4) 0.010(4)
C16 0.052(6) 0.082(7) 0.070(7) 0.008(6) 0.009(5) -0.014(5)
C17 0.049(4) 0.055(4) 0.037(4) -0.005(3) 0.016(3) -0.003(3)
C18 0.051(4) 0.034(3) 0.036(3) 0.003(3) 0.012(3) -0.005(3)
C19 0.053(5) 0.063(5) 0.055(5) -0.010(4) 0.007(4) 0.002(4)
C20 0.057(5) 0.052(5) 0.056(5) -0.015(4) 0.014(5) 0.008(4)
C21 0.037(4) 0.036(3) 0.050(4) 0.010(3) 0.007(3) 0.000(3)
C22 0.032(3) 0.040(4) 0.061(5) 0.006(4) 0.009(3) 0.003(3)
C23 0.073(6) 0.041(4) 0.050(5) -0.009(4) 0.002(4) -0.008(4)
C24 0.068(6) 0.041(4) 0.046(4) 0.002(3) -0.015(4) 0.007(4)

loop_
_atom_site_label
_atom_site_type_symbol
_atom_site_thermal_displace_type
_atom_site_fract_x
_atom_site_fract_y
_atom_site_fract_z
_atom_site_occupancy
_atom_site_U_iso_or_equiv
Ce1 Ce Uani 0.06089(2) 0.60181(2) 0.73962(2) 1.000 0.0283(1)
Al1 Al Uani 0.12961(11) 0.75909(9) 0.71203(14) 1.000 0.0360(5)
Al2 Al Uani 0.14749(11) 0.45439(10) 0.70550(14) 1.000 0.0368(6)
Al3 Al Uani -0.10054(10) 0.58615(9) 0.79113(13) 1.000 0.0342(5)
C1 C Uani 0.1912(4) 0.6784(4) 0.8122(5) 1.000 0.0371(19)
C2 C Uani 0.0157(4) 0.7223(4) 0.6345(5) 1.000 0.041(2)
C3 C Uani 0.1819(5) 0.7755(5) 0.6086(7) 1.000 0.054(3)
C4 C Uani 0.1171(8) 0.8403(5) 0.7995(9) 1.000 0.069(3)
C5 C Uani 0.1122(5) 0.5402(4) 0.6002(5) 1.000 0.039(2)
C6 C Uani 0.1199(5) 0.4797(4) 0.8365(5) 1.000 0.041(2)
C7 C Uani 0.2628(5) 0.4451(7) 0.7453(8) 1.000 0.064(3)
C8 C Uani 0.0855(6) 0.3678(4) 0.6431(8) 1.000 0.061(3)
C9 C Uani -0.0019(4) 0.6436(4) 0.8791(5) 1.000 0.042(2)
C10 C Uani -0.0793(4) 0.5424(4) 0.6631(5) 1.000 0.0350(17)
C11 C Uani -0.1117(5) 0.5055(4) 0.8781(6) 1.000 0.047(3)
C12 C Uani -0.1867(5) 0.6565(5) 0.7360(7) 1.000 0.052(3)
Ce2 Ce Uani 0.46277(2) 0.39022(2) 0.21445(2) 1.000 0.0294(1)
Al4 Al Uani 0.61043(11) 0.36506(10) 0.41581(14) 1.000 0.0377(6)
Al5 Al Uani 0.34989(11) 0.26775(10) 0.07340(14) 1.000 0.0388(6)
Al6 Al Uani 0.39819(11) 0.55070(9) 0.14819(14) 1.000 0.0377(5)
C13 C Uani 0.5106(4) 0.4251(4) 0.4100(5) 1.000 0.0365(19)
C14 C Uani 0.6079(4) 0.3392(4) 0.2678(6) 1.000 0.043(2)
C15 C Uani 0.6040(6) 0.2728(4) 0.4847(7) 1.000 0.053(3)
C16 C Uani 0.6993(6) 0.4308(7) 0.4762(9) 1.000 0.070(4)
C17 C Uani 0.4156(5) 0.3438(4) 0.0228(6) 1.000 0.047(2)
C18 C Uani 0.3844(4) 0.2709(4) 0.2326(5) 1.000 0.0408(19)
C19 C Uani 0.2383(5) 0.2975(5) 0.0135(7) 1.000 0.059(3)
C20 C Uani 0.3792(6) 0.1713(5) 0.0364(7) 1.000 0.056(3)
C21 C Uani 0.5109(4) 0.5156(4) 0.1606(6) 1.000 0.043(2)
C22 C Uani 0.3353(4) 0.4688(4) 0.1915(7) 1.000 0.046(2)
C23 C Uani 0.4109(6) 0.6294(4) 0.2479(7) 1.000 0.059(3)
C24 C Uani 0.3435(6) 0.5679(4) 0.0028(6) 1.000 0.060(3)
H1A H Uiso 0.211(4) 0.630(4) 0.793(5) 1.000 0.049(19)
H1B H Uiso 0.239(4) 0.709(3) 0.835(4) 1.000 0.040(17)
H1C H Uiso 0.182(4) 0.668(3) 0.873(5) 1.000 0.036(16)
H2A H Uiso 0.006(3) 0.692(3) 0.579(4) 1.000 0.024(14)
H2B H Uiso -0.032(3) 0.720(3) 0.665(4) 1.000 0.024(13)
H2C H Uiso 0.003(4) 0.764(4) 0.604(5) 1.000 0.038(17)
H3A H Uiso 0.180(5) 0.734(5) 0.571(7) 1.000 0.09(3)
H3B H Uiso 0.162(5) 0.819(5) 0.568(6) 1.000 0.08(3)
H3C H Uiso 0.230(5) 0.786(4) 0.633(6) 1.000 0.05(2)
H4A H Uiso 0.100(6) 0.821(6) 0.858(9) 1.000 0.12(4)
H4B H Uiso 0.153(6) 0.864(5) 0.819(7) 1.000 0.08(3)
H4C H Uiso 0.073(7) 0.869(6) 0.758(8) 1.000 0.12(4)
H5A H Uiso 0.068(6) 0.543(5) 0.583(7) 1.000 0.08(3)
H5B H Uiso 0.136(5) 0.586(5) 0.608(6) 1.000 0.07(2)
H5C H Uiso 0.132(4) 0.515(3) 0.552(5) 1.000 0.038(16)
H6A H Uiso 0.068(5) 0.480(4) 0.840(5) 1.000 0.06(2)
H6B H Uiso 0.143(4) 0.431(4) 0.870(5) 1.000 0.042(17)
H6C H Uiso 0.149(4) 0.513(4) 0.879(5) 1.000 0.040(18)
H7A H Uiso 0.281(5) 0.487(5) 0.760(6) 1.000 0.06(3)
H7B H Uiso 0.280(6) 0.412(6) 0.795(8) 1.000 0.10(4)
H7C H Uiso 0.275(5) 0.426(5) 0.691(7) 1.000 0.08(3)
H8A H Uiso 0.037(5) 0.376(4) 0.616(6) 1.000 0.05(2)
H8B H Uiso 0.097(7) 0.355(6) 0.584(9) 1.000 0.13(4)
H8C H Uiso 0.099(4) 0.327(4) 0.684(5) 1.000 0.05(2)
H9A H Uiso 0.048(4) 0.620(4) 0.921(5) 1.000 0.051(19)
H9B H Uiso 0.014(4) 0.693(4) 0.864(5) 1.000 0.046(18)
H9C H Uiso -0.033(4) 0.652(4) 0.927(6) 1.000 0.06(2)
H10A H Uiso -0.047(3) 0.494(3) 0.663(4) 1.000 0.026(14)
H10B H Uiso -0.129(4) 0.525(4) 0.635(5) 1.000 0.05(2)
H10C H Uiso -0.081(4) 0.573(4) 0.607(6) 1.000 0.06(2)
H11A H Uiso -0.066(5) 0.478(4) 0.905(6) 1.000 0.07(2)
H11B H Uiso -0.133(4) 0.516(4) 0.925(5) 1.000 0.047(19)
H11C H Uiso -0.148(5) 0.466(4) 0.843(6) 1.000 0.07(2)
H12A H Uiso -0.166(4) 0.692(4) 0.707(5) 1.000 0.042(18)
H12B H Uiso -0.236(5) 0.630(4) 0.693(6) 1.000 0.07(2)
H12C H Uiso -0.193(5) 0.682(5) 0.793(7) 1.000 0.08(3)
H13A H Uiso 0.512(4) 0.468(4) 0.384(5) 1.000 0.041(18)
H13B H Uiso 0.532(5) 0.433(5) 0.490(7) 1.000 0.09(3)
H13C H Uiso 0.460(4) 0.405(3) 0.406(4) 1.000 0.028(14)
H14A H Uiso 0.616(3) 0.380(3) 0.221(4) 1.000 0.026(14)
H14B H Uiso 0.581(4) 0.298(4) 0.239(6) 1.000 0.06(2)
H14C H Uiso 0.664(4) 0.320(3) 0.292(4) 1.000 0.035(15)
H15A H Uiso 0.556(5) 0.248(4) 0.454(6) 1.000 0.07(3)
H15B H Uiso 0.612(5) 0.275(5) 0.550(7) 1.000 0.08(3)
H15C H Uiso 0.642(5) 0.243(5) 0.477(6) 1.000 0.08(3)
H16A H Uiso 0.701(6) 0.465(6) 0.449(8) 1.000 0.09(4)
H16B H Uiso 0.744(6) 0.410(4) 0.488(7) 1.000 0.07(3)
H16C H Uiso 0.702(5) 0.447(4) 0.547(7) 1.000 0.08(3)
H17A H Uiso 0.413(5) 0.393(5) 0.016(7) 1.000 0.09(3)
H17B H Uiso 0.398(4) 0.319(3) -0.041(5) 1.000 0.045(18)
H17C H Uiso 0.473(4) 0.343(3) 0.029(5) 1.000 0.040(17)
H18A H Uiso 0.370(4) 0.308(4) 0.266(5) 1.000 0.06(2)
H18B H Uiso 0.441(3) 0.255(3) 0.276(4) 1.000 0.027(14)
H18C H Uiso 0.357(4) 0.228(4) 0.233(5) 1.000 0.051(19)
H19A H Uiso 0.224(5) 0.346(6) 0.035(7) 1.000 0.10(3)
H19B H Uiso 0.210(6) 0.264(6) 0.029(8) 1.000 0.11(4)
H19C H Uiso 0.220(7) 0.294(7) -0.054(11) 1.000 0.15(5)
H20A H Uiso 0.423(5) 0.159(4) 0.064(7) 1.000 0.07(3)
H20B H Uiso 0.365(5) 0.165(5) -0.039(8) 1.000 0.10(3)
H20C H Uiso 0.350(5) 0.137(5) 0.049(6) 1.000 0.06(3)
H21A H Uiso 0.525(3) 0.479(3) 0.116(4) 1.000 0.034(16)
H21B H Uiso 0.550(4) 0.513(4) 0.231(6) 1.000 0.05(2)
H21C H Uiso 0.526(5) 0.564(5) 0.145(6) 1.000 0.08(3)
H22A H Uiso 0.314(5) 0.428(5) 0.157(6) 1.000 0.08(3)
H22B H Uiso 0.291(5) 0.499(4) 0.179(6) 1.000 0.07(2)
H22C H Uiso 0.344(4) 0.452(3) 0.259(5) 1.000 0.038(17)
H23A H Uiso 0.425(5) 0.612(4) 0.318(7) 1.000 0.08(3)
H23B H Uiso 0.368(5) 0.654(5) 0.250(7) 1.000 0.08(3)
H23C H Uiso 0.434(4) 0.667(4) 0.232(5) 1.000 0.05(2)
H24A H Uiso 0.329(5) 0.524(5) -0.042(6) 1.000 0.07(2)
H24B H Uiso 0.367(5) 0.604(5) -0.024(7) 1.000 0.09(3)
H24C H Uiso 0.293(5) 0.580(5) -0.007(7) 1.000 0.08(3)

loop_
_atom_type_symbol
_atom_type_description
_atom_type_scat_dispersion_real
_atom_type_scat_dispersion_imag
_atom_type_scat_source
Ce Ce -0.5890 1.7358 'International Tables Vol C Tables 4.2.6.8 and 6.1.1.4'
Al Al 0.0406 0.0313 'International Tables Vol C Tables 4.2.6.8 and 6.1.1.4'
H H 0.0000 0.0000 'International Tables Vol C Tables 4.2.6.8 and 6.1.1.4'
C C 0.0015 0.0009 'International Tables Vol C Tables 4.2.6.8 and 6.1.1.4'

loop_
_geom_angle_atom_site_label_1
_geom_angle_atom_site_label_2
_geom_angle_atom_site_label_3
_geom_angle
_geom_angle_publ_flag
C1 Ce1 C2 80.9(2) yes
C1 Ce1 C5 92.1(2) yes
C1 Ce1 C6 95.5(2) yes
C1 Ce1 C9 95.6(2) yes
C1 Ce1 C10 172.2(2) yes
C2 Ce1 C5 94.2(2) yes
C2 Ce1 C6 173.4(2) yes
C2 Ce1 C9 91.9(2) yes
C2 Ce1 C10 92.3(2) yes
C5 Ce1 C6 80.4(2) yes
C5 Ce1 C9 170.9(2) yes
C5 Ce1 C10 92.1(2) yes
C6 Ce1 C9 94.0(2) yes
C6 Ce1 C10 91.6(2) yes
C9 Ce1 C10 80.9(2) yes
C14 Ce2 C21 90.5(2) yes
C14 Ce2 C22 165.4(2) yes
C17 Ce2 C18 79.6(2) yes
C17 Ce2 C21 91.5(2) yes
C17 Ce2 C22 93.9(3) yes
C18 Ce2 C21 166.7(2) yes
C18 Ce2 C22 90.0(2) yes
C21 Ce2 C22 80.6(2) yes
Al6 Ce2 C18 129.42(16) yes
Al6 Ce2 C21 40.23(17) yes
Al6 Ce2 C22 40.39(17) yes
C13 Ce2 C14 80.2(2) yes
C13 Ce2 C17 175.3(2) yes
C13 Ce2 C18 96.4(2) yes
C13 Ce2 C21 92.8(2) yes
C13 Ce2 C22 88.7(3) yes
C14 Ce2 C17 97.9(3) yes
C14 Ce2 C18 100.6(2) yes
Al6 Ce2 C14 130.03(17) yes
Al6 Ce2 C17 92.19(17) yes
Al6 Ce2 C13 92.32(16) yes
C1 Al1 C2 109.5(3) yes
C1 Al1 C3 108.6(3) yes
C3 Al1 C4 120.2(5) yes
C2 Al1 C4 106.0(5) yes
C1 Al1 C4 105.5(4) yes
C2 Al1 C3 106.7(3) yes
C6 Al2 C7 107.1(4) yes
C6 Al2 C8 107.8(4) yes
C7 Al2 C8 116.5(5) yes
C5 Al2 C7 108.5(4) yes
C5 Al2 C8 107.3(4) yes
C5 Al2 C6 109.6(3) yes
C9 Al3 C10 110.0(3) yes
C10 Al3 C11 108.2(3) yes
C9 Al3 C11 104.9(3) yes
C9 Al3 C12 107.9(3) yes
C10 Al3 C12 104.8(3) yes
C11 Al3 C12 120.9(4) yes
C13 Al4 C14 109.4(3) yes
C13 Al4 C16 105.1(4) yes
C14 Al4 C15 107.1(3) yes
C13 Al4 C15 107.1(4) yes
C15 Al4 C16 119.3(5) yes
C14 Al4 C16 108.7(4) yes
C19 Al5 C20 117.2(4) yes
C18 Al5 C20 106.6(3) yes
C17 Al5 C18 109.0(3) yes
C17 Al5 C19 106.0(4) yes
C17 Al5 C20 106.9(4) yes
C18 Al5 C19 110.8(3) yes
Ce2 Al6 C21 55.6(2) yes
Ce2 Al6 C22 55.2(2) yes
Ce2 Al6 C23 121.9(3) yes
Ce2 Al6 C24 117.4(2) yes
C21 Al6 C22 110.7(3) yes
C21 Al6 C23 106.2(4) yes
C21 Al6 C24 106.9(4) yes
C22 Al6 C23 106.4(4) yes
C22 Al6 C24 105.8(4) yes
C23 Al6 C24 120.8(3) yes
Ce1 C1 Al1 84.8(2) yes
Ce1 C2 Al1 84.8(2) yes
Ce1 C5 Al2 85.0(2) yes
Ce1 C6 Al2 85.1(2) yes
Ce1 C9 Al3 84.5(2) yes
Ce1 C10 Al3 84.6(2) yes
Ce1 C1 H1A 77(4) no
H1A C1 H1B 104(5) no
H1A C1 H1C 104(5) no
H1B C1 H1C 102(5) no
Al1 C1 H1C 123(4) no
Ce1 C1 H1C 81(4) no
Al1 C1 H1A 127(4) no
Ce1 C1 H1B 176(3) no
Al1 C1 H1B 92(3) no
Ce1 C2 H2B 84(3) no
Ce1 C2 H2C 176(5) no
Ce1 C2 H2A 84(4) no
H2A C2 H2C 100(6) no
H2B C2 H2C 96(6) no
Al1 C2 H2C 92(5) no
Al1 C2 H2A 121(4) no
Al1 C2 H2B 126(3) no
H2A C2 H2B 110(5) no
Al1 C3 H3A 110(6) no
H3B C3 H3C 101(7) no
Al1 C3 H3C 114(5) no
H3A C3 H3B 114(8) no
Al1 C3 H3B 112(5) no
H3A C3 H3C 106(8) no
Al1 C4 H4B 114(7) no
Al1 C4 H4C 106(6) no
Al1 C4 H4A 110(6) no
H4B C4 H4C 110(10) no
H4A C4 H4B 111(9) no
H4A C4 H4C 106(10) no
Ce1 C5 H5A 68(7) no
Al2 C5 H5A 109(7) no
Ce1 C5 H5B 77(5) no
Ce1 C5 H5C 176(4) no
H5B C5 H5C 105(6) no
H5A C5 H5C 113(8) no
Al2 C5 H5B 125(5) no
Al2 C5 H5C 91(4) no
H5A C5 H5B 112(9) no
Ce1 C6 H6B 177(4) no
Ce1 C6 H6C 79(4) no
Al2 C6 H6A 124(4) no
Ce1 C6 H6A 77(4) no
H6A C6 H6C 110(6) no
H6B C6 H6C 103(6) no
Al2 C6 H6C 119(5) no
H6A C6 H6B 104(6) no
Al2 C6 H6B 92(4) no
Al2 C7 H7A 106(6) no
Al2 C7 H7B 110(7) no
H7B C7 H7C 105(9) no
Al2 C7 H7C 108(6) no
H7A C7 H7B 115(9) no
H7A C7 H7C 112(8) no
Al2 C8 H8B 110(7) no
Al2 C8 H8C 113(4) no
H8A C8 H8B 98(10) no
Al2 C8 H8A 114(5) no
H8B C8 H8C 104(8) no
H8A C8 H8C 117(7) no
Ce1 C9 H9B 84(4) no
H9B C9 H9C 105(6) no
Al3 C9 H9B 126(4) no
Ce1 C9 H9C 169(4) no
Al3 C9 H9A 124(4) no
Ce1 C9 H9A 78(4) no
H9A C9 H9C 105(6) no
Al3 C9 H9C 85(4) no
H9A C9 H9B 105(6) no
Ce1 C10 H10C 82(5) no
Al3 C10 H10A 125(3) no
Al3 C10 H10B 95(5) no
Al3 C10 H10C 120(4) no
Ce1 C10 H10B 176(4) no
Ce1 C10 H10A 84(3) no
H10A C10 H10B 100(6) no
H10A C10 H10C 112(5) no
H10B C10 H10C 95(6) no
Al3 C11 H11B 116(5) no
Al3 C11 H11C 116(5) no
H11A C11 H11B 111(7) no
Al3 C11 H11A 114(5) no
H11A C11 H11C 99(7) no
H11B C11 H11C 99(7) no
H12B C12 H12C 114(8) no
H12A C12 H12B 119(6) no
H12A C12 H12C 101(7) no
Al3 C12 H12A 105(5) no
Al3 C12 H12B 110(5) no
Al3 C12 H12C 107(5) no
Ce2 C13 Al4 84.6(2) yes
Ce2 C14 Al4 84.6(3) yes
Ce2 C17 Al5 85.0(3) yes
Ce2 C18 Al5 84.9(2) yes
Ce2 C21 Al6 84.2(3) yes
Ce2 C22 Al6 84.5(3) yes
Ce2 C13 H13A 81(4) no
Ce2 C13 H13B 174(5) no
Ce2 C13 H13C 82(3) no
Al4 C13 H13A 111(5) no
Al4 C13 H13B 91(5) no
Al4 C13 H13C 125(4) no
H13A C13 H13B 105(7) no
H13A C13 H13C 118(6) no
H13B C13 H13C 98(6) no
Ce2 C14 H14A 84(3) no
Ce2 C14 H14B 81(5) no
Ce2 C14 H14C 177(3) no
Al4 C14 H14A 119(3) no
Al4 C14 H14B 117(5) no
Al4 C14 H14C 93(3) no
H14A C14 H14B 119(6) no
H14A C14 H14C 98(5) no
H14B C14 H14C 101(6) no
Al4 C15 H15A 113(5) no
Al4 C15 H15B 117(6) no
Al4 C15 H15C 108(6) no
H15A C15 H15B 108(8) no
H15A C15 H15C 105(8) no
H15B C15 H15C 106(8) no
Al4 C16 H16A 118(8) no
Al4 C16 H16B 113(6) no
Al4 C16 H16C 112(5) no
H16A C16 H16B 107(10) no
H16A C16 H16C 104(9) no
H16B C16 H16C 101(8) no
Ce2 C17 H17A 77(6) no
Ce2 C17 H17B 170(4) no
Ce2 C17 H17C 86(4) no
Al5 C17 H17A 133(6) no
Al5 C17 H17B 86(4) no
Al5 C17 H17C 129(3) no
H17A C17 H17B 113(7) no
H17A C17 H17C 92(7) no
H17B C17 H17C 96(6) no
Ce2 C18 H18A 71(5) no
Ce2 C18 H18B 81(3) no
Ce2 C18 H18C 175(4) no
Al5 C18 H18A 122(4) no
Al5 C18 H18B 121(3) no
Al5 C18 H18C 90(4) no
H18A C18 H18B 107(5) no
H18A C18 H18C 114(7) no
H18B C18 H18C 100(6) no
Al5 C19 H19A 116(6) no
Al5 C19 H19B 107(8) no
Al5 C19 H19C 114(9) no
H19A C19 H19B 110(10) no
H19A C19 H19C 110(10) no
H19B C19 H19C 99(11) no
Al5 C20 H20A 116(6) no
Al5 C20 H20B 112(5) no
Al5 C20 H20C 112(6) no
H20A C20 H20B 111(8) no
H20A C20 H20C 105(9) no
H20B C20 H20C 99(7) no
Ce2 C21 H21A 76(3) no
Ce2 C21 H21B 83(4) no
Ce2 C21 H21C 174(4) no
Al6 C21 H21A 126(3) no
Al6 C21 H21B 117(4) no
Al6 C21 H21C 92(5) no
H21A C21 H21B 110(5) no
H21A C21 H21C 110(6) no
H21B C21 H21C 96(6) no
Ce2 C22 H22A 79(6) no
Ce2 C22 H22B 175(5) no
Ce2 C22 H22C 81(4) no
Al6 C22 H22A 129(6) no
Al6 C22 H22B 91(5) no
Al6 C22 H22C 126(4) no
H22A C22 H22B 102(8) no
H22A C22 H22C 99(7) no
H22B C22 H22C 104(7) no
Al6 C23 H23A 113(5) no
Al6 C23 H23B 119(6) no
Al6 C23 H23C 111(5) no
H23A C23 H23B 95(8) no
H23A C23 H23C 121(7) no
H23B C23 H23C 95(7) no
Al6 C24 H24A 117(5) no
Al6 C24 H24B 113(6) no
Al6 C24 H24C 110(6) no
H24A C24 H24B 113(8) no
H24A C24 H24C 93(8) no
H24B C24 H24C 109(8) no

loop_
_geom_bond_atom_site_label_1
_geom_bond_atom_site_label_2
_geom_bond_distance
_geom_bond_publ_flag
Ce1 C1 2.623(7) yes
Ce1 C2 2.620(7) yes
Ce1 C5 2.631(8) yes
Ce1 C6 2.643(7) yes
Ce1 C9 2.628(7) yes
Ce1 C10 2.620(7) yes
Ce2 C21 2.637(7) yes
Ce2 C22 2.621(8) yes
Ce2 Al6 3.1792(17) yes
Ce2 C13 2.635(7) yes
Ce2 C14 2.626(8) yes
Ce2 C17 2.646(8) yes
Ce2 C18 2.646(7) yes
Al1 C1 2.080(7) yes
Al1 C2 2.083(7) yes
Al1 C3 1.959(9) yes
Al1 C4 1.970(11) yes
Al2 C5 2.095(7) yes
Al2 C8 1.966(9) yes
Al2 C6 2.070(8) yes
Al2 C7 1.959(10) yes
Al3 C10 2.080(7) yes
Al3 C9 2.076(7) yes
Al3 C11 1.951(8) yes
Al3 C12 1.962(9) yes
Al4 C16 1.952(12) yes
Al4 C15 1.958(8) yes
Al4 C13 2.071(8) yes
Al4 C14 2.082(8) yes
Al5 C17 2.077(9) yes
Al5 C18 2.084(7) yes
Al5 C19 1.972(10) yes
Al5 C20 1.953(10) yes
Al6 C23 1.953(8) yes
Al6 C24 1.956(8) yes
Al6 C21 2.064(8) yes
Al6 C22 2.070(8) yes
C1 H1A 1.02(7) no
C1 H1C 0.92(7) no
C1 H1B 0.98(7) no
C2 H2A 0.92(5) no
C2 H2B 1.06(6) no
C2 H2C 0.87(7) no
C3 H3C 0.84(9) no
C3 H3B 0.97(9) no
C3 H3A 0.91(9) no
C4 H4A 1.01(11) no
C4 H4B 0.75(11) no
C4 H4C 0.97(11) no
C5 H5A 0.75(11) no
C5 H5B 0.93(9) no
C5 H5C 0.96(7) no
C6 H6B 1.03(7) no
C6 H6A 0.94(9) no
C6 H6C 0.89(7) no
C7 H7A 0.83(9) no
C7 H7B 0.89(11) no
C7 H7C 0.91(9) no
C8 H8C 0.92(7) no
C8 H8B 0.93(12) no
C8 H8A 0.84(9) no
C9 H9B 0.99(7) no
C9 H9C 1.00(8) no
C9 H9A 0.99(7) no
C10 H10A 1.06(6) no
C10 H10B 0.90(7) no
C10 H10C 0.95(8) no
C11 H11A 0.93(9) no
C11 H11B 0.87(7) no
C11 H11C 0.99(8) no
C12 H12B 1.01(8) no
C12 H12C 0.95(9) no
C12 H12A 0.90(7) no
C13 H13A 0.87(7) no
C13 H13B 1.06(9) no
C13 H13C 0.96(7) no
C14 H14A 1.03(6) no
C14 H14B 0.91(7) no
C14 H14C 1.01(7) no
C15 H15A 0.94(8) no
C15 H15B 0.87(9) no
C15 H15C 0.90(9) no
C16 H16A 0.74(11) no
C16 H16B 0.85(11) no
C16 H16C 1.01(9) no
C17 H17A 0.90(9) no
C17 H17B 0.95(6) no
C17 H17C 1.00(8) no
C18 H18A 0.90(7) no
C18 H18B 1.04(6) no
C18 H18C 0.93(7) no
C19 H19A 0.99(11) no
C19 H19B 0.86(11) no
C19 H19C 0.89(14) no
C20 H20A 0.79(10) no
C20 H20B 1.00(10) no
C20 H20C 0.87(9) no
C21 H21A 0.99(5) no
C21 H21B 1.00(8) no
C21 H21C 0.97(9) no
C22 H22A 0.90(9) no
C22 H22B 0.93(9) no
C22 H22C 0.95(6) no
C23 H23A 0.97(9) no
C23 H23B 0.90(9) no
C23 H23C 0.87(8) no
C24 H24A 1.00(8) no
C24 H24B 0.92(9) no
C24 H24C 0.90(9) no

loop_
_geom_contact_atom_site_label_1
_geom_contact_atom_site_label_2
_geom_contact_distance
_geom_contact_site_symmetry_2
_geom_contact_publ_flag
Ce2 C24 4.433(8) . no
Ce2 C23 4.525(8) . no
Ce2 H22B 3.55(9) . no
Ce2 H22A 2.61(9) . no
Ce2 H21A 2.58(6) . no
Ce2 H22C 2.64(7) . no
Ce2 H21C 3.60(9) . no
Ce2 H21B 2.70(7) . no
Al1 H5B 3.49(9) . no
Al2 H1A 3.49(7) . no
Al2 H10A 3.41(6) . no
Al3 H6A 3.46(9) . no
Al3 H2B 3.44(5) . no
Al5 H22A 3.29(9) . no
Al6 H21C 2.31(9) . no
Al6 H22A 2.72(9) . no
Al6 H21B 2.67(8) . no
Al6 H22C 2.73(6) . no
Al6 H17A 3.47(9) . no
Al6 H22B 2.29(9) . no
Al6 H21A 2.77(6) . no
C1 C4 3.225(13) . no
C1 C2 3.400(10) . no
C1 C3 3.281(11) . no
C2 C4 3.239(13) . no
C2 C1 3.400(10) . no
C2 C3 3.244(12) . no
C3 C1 3.281(11) . no
C3 C2 3.244(12) . no
C3 C4 3.406(16) . no
C3 Ce1 4.526(9) . no
C4 Ce1 4.493(9) . no
C4 C1 3.225(13) . no
C4 C3 3.406(16) . no
C4 C2 3.239(13) . no
C5 C6 3.402(10) . no
C5 C8 3.271(11) . no
C5 C7 3.290(13) . no
C6 C5 3.402(10) . no
C6 C7 3.241(13) . no
C6 C8 3.262(12) . no
C7 C5 3.290(13) . no
C7 C6 3.241(13) . no
C7 C8 3.338(15) . no
C8 C5 3.271(11) . no
C8 C6 3.262(12) . no
C8 C7 3.338(15) . no
C9 C10 3.404(10) . no
C9 C11 3.193(11) . no
C9 C12 3.266(12) . no
C10 C9 3.404(10) . no
C10 C11 3.266(11) . no
C10 C12 3.202(12) . no
C11 C10 3.266(11) . no
C11 Ce1 4.466(9) . no
C11 C9 3.193(11) . no
C11 C12 3.404(12) . no
C12 C9 3.266(12) . no
C12 C10 3.202(12) . no
C12 Ce1 4.510(9) . no
C12 C11 3.404(12) . no
C13 C16 3.195(14) . no
C13 C14 3.389(10) . no
C13 C15 3.241(11) . no
C14 C15 3.249(12) . no
C14 C16 3.278(14) . no
C14 C13 3.389(10) . no
C15 C16 3.373(15) . no
C15 C14 3.249(12) . no
C15 C13 3.241(11) . no
C15 Ce2 4.344(9) . no
C16 C14 3.278(14) . no
C16 C15 3.373(15) . no
C16 C13 3.195(14) . no
C17 C18 3.388(11) . no
C17 C20 3.239(12) . no
C17 C19 3.235(13) . no
C18 C20 3.238(12) . no
C18 C19 3.338(11) . no
C18 C17 3.388(11) . no
C19 Ce2 4.418(9) . no
C19 C20 3.351(14) . no
C19 C18 3.338(11) . no
C19 C17 3.235(13) . no
C20 C19 3.351(14) . no
C20 C17 3.239(12) . no
C20 C18 3.238(12) . no
C21 C24 3.229(12) . no
C21 C22 3.400(11) . no
C21 C23 3.213(12) . no
C22 C23 3.222(11) . no
C22 C24 3.212(12) . no
C22 C21 3.400(11) . no
C23 C22 3.222(11) . no
C23 C24 3.399(12) . no
C23 C21 3.213(12) . no
C23 Ce2 4.525(8) . no
C24 C22 3.212(12) . no
C24 C21 3.229(12) . no
C24 Ce2 4.433(8) . no
C24 C23 3.399(12) . no
C10 H5C 3.00(6) 3_566 no
C11 H9C 3.00(7) . no
C11 H22B 3.04(9) 3_566 no
C13 H22C 3.08(7) . no
C16 H13B 3.05(10) . no
C19 H12C 3.05(9) 3_566 no
C20 H18C 3.04(7) . no
C20 H13C 2.98(6) 4_554 no
C20 H17B 2.96(6) . no
C21 H14A 3.06(6) . no
C23 H21C 3.08(9) . no
C23 H14B 3.09(7) 2_655 no
H1A Al2 3.49(7) . no
H2A H8B 2.56(13) 3_566 no
H2B Al3 3.44(5) . no
H5B Al1 3.49(9) . no
H5C C10 3.00(6) 3_566 no
H6A Al3 3.46(9) . no
H8B H2A 2.56(13) 3_566 no
H10A Al2 3.41(6) . no
H11C H22B 2.55(13) 3_566 no
H12C C19 3.05(9) 3_566 no
H13A H21B 2.55(10) . no
H13C H22C 2.54(9) . no
H13C C20 2.98(6) 4_555 no
H13C H20B 2.43(12) 4_555 no
H14A H21A 2.55(8) . no
H14B C23 3.09(7) 2_645 no
H14B H23C 2.46(10) 2_645 no
H17A H21A 2.57(11) . no
H19A H22A 2.44(13) . no
H20B H13C 2.43(12) 4_554 no
H21A H14A 2.55(8) . no
H21A H17A 2.57(11) . no
H21B H13A 2.55(10) . no
H22A Al5 3.29(9) . no
H22A H19A 2.44(13) . no
H22B C11 3.04(9) 3_566 no
H22B H11C 2.55(13) 3_566 no
H22C H13C 2.54(9) . no
H23C H14B 2.46(10) 2_655 no

loop_
_geom_torsion_atom_site_label_1
_geom_torsion_atom_site_label_2
_geom_torsion_atom_site_label_3
_geom_torsion_atom_site_label_4
_geom_torsion
_geom_torsion_publ_flag
C2 Ce1 C1 Al1 -0.8(2) no
C5 Ce1 C1 Al1 93.2(2) no
C6 Ce1 C1 Al1 173.7(2) no
C9 Ce1 C1 Al1 -91.8(2) no
C1 Ce1 C2 Al1 0.8(2) no
C5 Ce1 C2 Al1 -90.7(3) no
C9 Ce1 C2 Al1 96.1(2) no
C10 Ce1 C2 Al1 177.1(2) no
C1 Ce1 C5 Al2 96.0(3) no
C2 Ce1 C5 Al2 177.0(3) no
C6 Ce1 C5 Al2 0.8(3) no
C10 Ce1 C5 Al2 -90.6(3) no
C1 Ce1 C6 Al2 -91.9(3) no
C5 Ce1 C6 Al2 -0.8(3) no
C9 Ce1 C6 Al2 172.1(3) no
C10 Ce1 C6 Al2 91.1(3) no
C1 Ce1 C9 Al3 174.0(2) no
C2 Ce1 C9 Al3 93.0(2) no
C6 Ce1 C9 Al3 -90.1(3) no
C10 Ce1 C9 Al3 0.9(2) no
C2 Ce1 C10 Al3 -92.5(2) no
C5 Ce1 C10 Al3 173.3(2) no
C6 Ce1 C10 Al3 92.8(2) no
C9 Ce1 C10 Al3 -0.9(2) no
C22 Ce2 C21 Al6 -2.1(3) no
C13 Ce2 C22 Al6 95.1(3) no
C17 Ce2 C22 Al6 -88.8(3) no
C18 Ce2 C22 Al6 -168.5(3) no
C21 Ce2 C22 Al6 2.1(3) no
C21 Ce2 Al6 C24 92.4(5) no
C22 Ce2 Al6 C21 176.9(4) no
C22 Ce2 Al6 C23 88.4(5) no
C22 Ce2 Al6 C24 -90.8(5) no
Al6 Ce2 C13 Al4 -137.45(19) no
C14 Ce2 C13 Al4 -7.2(2) no
C18 Ce2 C13 Al4 92.5(3) no
C21 Ce2 C13 Al4 -97.2(3) no
C22 Ce2 C13 Al4 -177.7(3) no
Al6 Ce2 C14 Al4 91.9(2) no
C13 Ce2 C14 Al4 7.2(2) no
C17 Ce2 C14 Al4 -168.5(2) no
C18 Ce2 C14 Al4 -87.6(2) no
C13 Ce2 Al6 C21 91.6(3) no
C13 Ce2 Al6 C22 -85.2(3) no
C13 Ce2 Al6 C23 3.2(4) no
C13 Ce2 Al6 C24 -176.0(4) no
C14 Ce2 Al6 C21 12.5(4) no
C14 Ce2 Al6 C22 -164.4(4) no
C14 Ce2 Al6 C23 -75.9(4) no
C14 Ce2 Al6 C24 104.8(4) no
C17 Ce2 Al6 C21 -89.8(3) no
C17 Ce2 Al6 C22 93.4(4) no
C17 Ce2 Al6 C23 -178.2(4) no
C17 Ce2 Al6 C24 2.6(4) no
C18 Ce2 Al6 C21 -168.1(3) no
C18 Ce2 Al6 C22 15.0(4) no
C18 Ce2 Al6 C23 103.5(4) no
C18 Ce2 Al6 C24 -75.8(4) no
C21 Ce2 Al6 C22 -176.9(4) no
C21 Ce2 Al6 C23 -88.4(5) no
C14 Ce2 C17 Al5 107.1(3) no
C18 Ce2 C17 Al5 7.8(3) no
C21 Ce2 C17 Al5 -162.2(3) no
C22 Ce2 C17 Al5 -81.6(3) no
Al6 Ce2 C18 Al5 76.5(3) no
C13 Ce2 C18 Al5 174.9(2) no
C14 Ce2 C18 Al5 -104.0(3) no
C17 Ce2 C18 Al5 -7.7(3) no
C22 Ce2 C18 Al5 86.2(3) no
C13 Ce2 C21 Al6 -90.3(3) no
C14 Ce2 C21 Al6 -170.5(3) no
C17 Ce2 C21 Al6 91.6(3) no
C21 Ce2 C14 Al4 99.9(3) no
Al6 Ce2 C17 Al5 -122.0(2) no
C2 Al1 C1 Ce1 1.0(3) no
C4 Al1 C2 Ce1 -114.4(4) no
C3 Al1 C2 Ce1 116.4(3) no
C1 Al1 C2 Ce1 -1.0(3) no
C3 Al1 C1 Ce1 -115.2(3) no
C4 Al1 C1 Ce1 114.7(4) no
C7 Al2 C5 Ce1 -117.6(4) no
C8 Al2 C5 Ce1 115.8(4) no
C5 Al2 C6 Ce1 1.0(4) no
C7 Al2 C6 Ce1 118.4(4) no
C6 Al2 C5 Ce1 -1.0(4) no
C8 Al2 C6 Ce1 -115.4(3) no
C11 Al3 C10 Ce1 -112.8(3) no
C12 Al3 C10 Ce1 117.0(3) no
C9 Al3 C10 Ce1 1.3(3) no
C10 Al3 C9 Ce1 -1.2(3) no
C11 Al3 C9 Ce1 114.9(3) no
C12 Al3 C9 Ce1 -115.0(3) no
C14 Al4 C13 Ce2 9.5(3) no
C15 Al4 C13 Ce2 -106.2(3) no
C16 Al4 C13 Ce2 126.0(4) no
C13 Al4 C14 Ce2 -9.5(3) no
C15 Al4 C14 Ce2 106.2(4) no
C16 Al4 C14 Ce2 -123.8(4) no
C18 Al5 C17 Ce2 -10.3(3) no
C19 Al5 C17 Ce2 109.0(3) no
C20 Al5 C17 Ce2 -125.2(3) no
C17 Al5 C18 Ce2 10.3(3) no
C19 Al5 C18 Ce2 -106.0(3) no
C20 Al5 C18 Ce2 125.4(4) no
C22 Al6 C21 Ce2 2.8(4) no
C23 Al6 C21 Ce2 117.9(3) no
C24 Al6 C21 Ce2 -112.0(3) no
C21 Al6 C22 Ce2 -2.8(4) no
C23 Al6 C22 Ce2 -117.7(3) no
C24 Al6 C22 Ce2 112.7(3) no
